data_2207212
loop_
_publ_author_name
'Masci, Bernardo'
'Thu\'ery, Pierre'

_publ_section_title
;
 The chloroform-solvated uranyl complex of
 <i>p</i>-<i>tert</i>-butylhexahomotrioxacalix[3]arene with the chiral
 counter-ion (<i>S</i>)-(--)-<i>N</i>,\a-dimethylbenzylammonium
;
_journal_coeditor_code DN6262
_journal_issue 11
_journal_name_full 'Acta Crystallographica Section E'
_journal_page_first m2278
_journal_page_last m2280
_journal_paper_doi 10.1107/S1600536805031867
_journal_volume 61
_journal_year 2005
_chemical_formula_iupac '(C9 H14 N) [U O2 (C36 H45 O6)], C H Cl3'
_chemical_formula_moiety 'C9 H14 N +, C36 H45 O8 U -, C H Cl3'
_chemical_formula_sum 'C46 H60 Cl3 N O8 U'
_chemical_formula_weight 1099.33
_chemical_name_systematic
;(S)-(-)-N,\a-dimethylbenzylammonium
dioxo[7,15,23-tri-tert-butyl-3,11,19-trioxatetracyclo[19.3.1.1^5,9^.1^13,17^]
heptacosa-1(25),5,7,9(27),13,15,17(26),21,23-nonaene-25,26,27-triolato]uranium
trichloromethane
 solvate
;
_space_group_IT_number 19
_symmetry_cell_setting orthorhombic
_symmetry_space_group_name_Hall 'P 2ac 2ab'
_symmetry_space_group_name_H-M 'P 21 21 21'
_atom_sites_solution_hydrogens geom
_atom_sites_solution_primary direct
_atom_sites_solution_secondary difmap
_audit_creation_method SHELXL-97
_cell_angle_alpha 90.00
_cell_angle_beta 90.00
_cell_angle_gamma 90.00
_cell_formula_units_Z 4
_cell_length_a 9.6605(3)
_cell_length_b 21.2825(10)
_cell_length_c 22.8491(11)
_cell_measurement_reflns_used 82013
_cell_measurement_temperature 100(2)
_cell_measurement_theta_max 25.68
_cell_measurement_theta_min 2.62
_cell_volume 4697.8(3)
_computing_cell_refinement 'HKL2000 (Otwinowski & Minor, 1997)'
_computing_data_collection 'COLLECT (Hooft, 1998)'
_computing_data_reduction HKL2000
_computing_molecular_graphics 'SHELXTL (Bruker, 1999)'
_computing_publication_material 'SHELXTL (Bruker, 1999); PLATON (Spek, 2003)'
_computing_structure_refinement 'SHELXL97 (Sheldrick, 1997)'
_computing_structure_solution 'SHELXS97 (Sheldrick, 1997)'
_diffrn_ambient_temperature 100(2)
_diffrn_measured_fraction_theta_full 0.988
_diffrn_measured_fraction_theta_max 0.988
_diffrn_measurement_device_type 'Nonius KappaCCD area-detector'
_diffrn_measurement_method 'two \f and one \w scans with 2\% steps'
_diffrn_radiation_monochromator graphite
_diffrn_radiation_source 'fine-focus sealed tube'
_diffrn_radiation_type MoK\a
_diffrn_radiation_wavelength 0.71073
_diffrn_reflns_av_R_equivalents 0.0619
_diffrn_reflns_av_sigmaI/netI 0.0570
_diffrn_reflns_limit_h_max 11
_diffrn_reflns_limit_h_min -11
_diffrn_reflns_limit_k_max 25
_diffrn_reflns_limit_k_min -25
_diffrn_reflns_limit_l_max 27
_diffrn_reflns_limit_l_min -25
_diffrn_reflns_number 82013
_diffrn_reflns_theta_full 25.68
_diffrn_reflns_theta_max 25.68
_diffrn_reflns_theta_min 2.62
_diffrn_standards_decay_% 0
_diffrn_standards_interval_time 0
_diffrn_standards_number 0
_exptl_absorpt_coefficient_mu 3.677
_exptl_absorpt_correction_T_max 0.863
_exptl_absorpt_correction_T_min 0.527
_exptl_absorpt_correction_type refdelf
_exptl_absorpt_process_details '(DELABS in PLATON; Spek, 2003)'
_exptl_crystal_colour 'translucent dark orange'
_exptl_crystal_density_diffrn 1.554
_exptl_crystal_density_method 'not measured'
_exptl_crystal_description platelet
_exptl_crystal_F_000 2200
_exptl_crystal_size_max 0.14
_exptl_crystal_size_mid 0.12
_exptl_crystal_size_min 0.04
_refine_diff_density_max 0.800
_refine_diff_density_min -0.827
_refine_ls_abs_structure_details 'Flack  (1983), 3779 Friedel pairs'
_refine_ls_abs_structure_Flack -0.010(5)
_refine_ls_extinction_method none
_refine_ls_goodness_of_fit_ref 1.018
_refine_ls_hydrogen_treatment constr
_refine_ls_matrix_type full
_refine_ls_number_parameters 543
_refine_ls_number_reflns 8750
_refine_ls_number_restraints 0
_refine_ls_restrained_S_all 1.018
_refine_ls_R_factor_all 0.0389
_refine_ls_R_factor_gt 0.0328
_refine_ls_shift/su_max 0.003
_refine_ls_shift/su_mean 0.000
_refine_ls_structure_factor_coef Fsqd
_refine_ls_weighting_details 'calc w = 1/[\s^2^(Fo^2^)+(0.0114P)^2^+4.555P] where P = (Fo^2^+2Fc^2^)/3'
_refine_ls_weighting_scheme calc
_refine_ls_wR_factor_gt 0.0632
_refine_ls_wR_factor_ref 0.0652
_reflns_number_gt 8052
_reflns_number_total 8750
_reflns_threshold_expression I>2\s(I)
_cod_data_source_file dn6262.cif
_cod_data_source_block I
_cod_database_code 2207212
_cod_database_fobs_code 2207212

loop_
_symmetry_equiv_pos_as_xyz
'x, y, z'
'-x+1/2, -y, z+1/2'
'-x, y+1/2, -z+1/2'
'x+1/2, -y+1/2, -z'

loop_
_atom_site_label
_atom_site_fract_x
_atom_site_fract_y
_atom_site_fract_z
_atom_site_U_iso_or_equiv
_atom_site_adp_type
_atom_site_calc_flag
_atom_site_refinement_flags
_atom_site_occupancy
_atom_site_type_symbol
U 0.270765(17) 0.586874(8) 0.744028(8) 0.02301(5) Uani d . 1 U
O1 0.3555(3) 0.49034(15) 0.73374(17) 0.0270(9) Uani d . 1 O
O2 0.3296(4) 0.56025(16) 0.62763(17) 0.0279(8) Uani d . 1 O
O3 0.1384(4) 0.64170(17) 0.68204(17) 0.0269(8) Uani d . 1 O
O4 0.2648(4) 0.71740(15) 0.76827(15) 0.0292(8) Uani d . 1 O
O5 0.2990(4) 0.60517(16) 0.83913(15) 0.0268(8) Uani d . 1 O
O6 0.5806(4) 0.53292(17) 0.82365(17) 0.0309(9) Uani d . 1 O
O7 0.1103(3) 0.55040(16) 0.76366(17) 0.0280(9) Uani d . 1 O
O8 0.4380(3) 0.61994(15) 0.72896(15) 0.0227(8) Uani d . 1 O
C1 0.5930(4) 0.4623(2) 0.7440(3) 0.0240(11) Uani d . 1 C
C2 0.4776(6) 0.4769(2) 0.7099(2) 0.0258(12) Uani d . 1 C
C3 0.4931(5) 0.4786(2) 0.6488(2) 0.0256(12) Uani d . 1 C
C4 0.6212(5) 0.4651(2) 0.6235(3) 0.0260(12) Uani d . 1 C
H4 0.6296 0.4664 0.5830 0.031 Uiso calc R 1 H
C5 0.7372(6) 0.4495(2) 0.6571(2) 0.0254(11) Uani d . 1 C
C6 0.7209(6) 0.4490(2) 0.7174(2) 0.0269(11) Uani d . 1 C
H6 0.7967 0.4396 0.7409 0.032 Uiso calc R 1 H
C7 0.8767(6) 0.4370(2) 0.6275(3) 0.0296(13) Uani d . 1 C
C8 0.8606(6) 0.3909(3) 0.5763(3) 0.0362(14) Uani d . 1 C
H8A 0.8196 0.3526 0.5902 0.054 Uiso calc R 1 H
H8B 0.9499 0.3820 0.5599 0.054 Uiso calc R 1 H
H8C 0.8022 0.4092 0.5469 0.054 Uiso calc R 1 H
C9 0.9360(7) 0.4990(3) 0.6032(4) 0.052(2) Uani d . 1 C
H9A 1.0244 0.4911 0.5855 0.079 Uiso calc R 1 H
H9B 0.9467 0.5286 0.6345 0.079 Uiso calc R 1 H
H9C 0.8737 0.5158 0.5744 0.079 Uiso calc R 1 H
C10 0.9856(5) 0.4103(3) 0.6698(2) 0.0353(13) Uani d . 1 C
H10A 0.9561 0.3698 0.6835 0.053 Uiso calc R 1 H
H10B 0.9963 0.4382 0.7025 0.053 Uiso calc R 1 H
H10C 1.0726 0.4061 0.6498 0.053 Uiso calc R 1 H
C11 0.3696(6) 0.4964(2) 0.6118(3) 0.0308(13) Uani d . 1 C
H11A 0.3935 0.4944 0.5706 0.037 Uiso calc R 1 H
H11B 0.2936 0.4676 0.6190 0.037 Uiso calc R 1 H
C12 0.2606(5) 0.5949(2) 0.5811(2) 0.0285(11) Uani d . 1 C
H12A 0.1650 0.5814 0.5777 0.034 Uiso calc R 1 H
H12B 0.3065 0.5872 0.5440 0.034 Uiso calc R 1 H
C13 0.2663(5) 0.6636(2) 0.5958(2) 0.0224(10) Uani d . 1 C
C14 0.2077(5) 0.6831(2) 0.6488(2) 0.0238(11) Uani d . 1 C
C15 0.2317(6) 0.7447(2) 0.6683(2) 0.0261(12) Uani d . 1 C
C16 0.3008(5) 0.7864(2) 0.6322(2) 0.0275(12) Uani d . 1 C
H16 0.3155 0.8272 0.6453 0.033 Uiso calc R 1 H
C17 0.3490(5) 0.7696(3) 0.5771(2) 0.0252(12) Uani d . 1 C
C18 0.3331(5) 0.7068(2) 0.5606(2) 0.0220(11) Uani d . 1 C
H18 0.3685 0.6937 0.5247 0.026 Uiso calc R 1 H
C19 0.4236(6) 0.8185(3) 0.5385(2) 0.0291(13) Uani d . 1 C
C20 0.5631(6) 0.8360(3) 0.5657(3) 0.0422(16) Uani d . 1 C
H20A 0.6054 0.8688 0.5431 0.063 Uiso calc R 1 H
H20B 0.6224 0.7998 0.5660 0.063 Uiso calc R 1 H
H20C 0.5490 0.8503 0.6051 0.063 Uiso calc R 1 H
C21 0.4494(6) 0.7927(3) 0.4759(3) 0.0330(13) Uani d . 1 C
H21A 0.4860 0.8255 0.4516 0.049 Uiso calc R 1 H
H21B 0.3637 0.7779 0.4597 0.049 Uiso calc R 1 H
H21C 0.5144 0.7586 0.4777 0.049 Uiso calc R 1 H
C22 0.3327(7) 0.8777(3) 0.5334(3) 0.0409(15) Uani d . 1 C
H22A 0.3141 0.8940 0.5718 0.061 Uiso calc R 1 H
H22B 0.2471 0.8671 0.5146 0.061 Uiso calc R 1 H
H22C 0.3804 0.9089 0.5107 0.061 Uiso calc R 1 H
C23 0.1897(5) 0.7600(2) 0.7301(2) 0.0282(12) Uani d . 1 C
H23A 0.2128 0.8032 0.7393 0.034 Uiso calc R 1 H
H23B 0.0908 0.7544 0.7349 0.034 Uiso calc R 1 H
C24 0.2588(6) 0.7353(3) 0.8295(2) 0.0299(13) Uani d . 1 C
H24A 0.1748 0.7192 0.8473 0.036 Uiso calc R 1 H
H24B 0.2591 0.7807 0.8332 0.036 Uiso calc R 1 H
C25 0.3835(5) 0.7079(3) 0.8591(2) 0.0255(12) Uani d . 1 C
C26 0.3977(5) 0.6421(2) 0.8618(2) 0.0233(11) Uani d . 1 C
C27 0.5194(6) 0.6165(3) 0.8859(2) 0.0244(12) Uani d . 1 C
C28 0.6215(6) 0.6565(3) 0.9075(2) 0.0281(13) Uani d . 1 C
H28 0.7002 0.6390 0.9243 0.034 Uiso calc R 1 H
C29 0.6104(5) 0.7220(3) 0.9049(2) 0.0253(12) Uani d . 1 C
C30 0.4899(5) 0.7458(3) 0.8802(2) 0.0298(13) Uani d . 1 C
H30 0.4797 0.7892 0.8777 0.036 Uiso calc R 1 H
C31 0.7293(6) 0.7638(2) 0.9267(2) 0.0317(12) Uani d . 1 C
C32 0.7572(7) 0.7514(3) 0.9916(3) 0.0462(16) Uani d . 1 C
H32A 0.6772 0.7628 1.0141 0.069 Uiso calc R 1 H
H32B 0.8351 0.7759 1.0041 0.069 Uiso calc R 1 H
H32C 0.7768 0.7076 0.9972 0.069 Uiso calc R 1 H
C33 0.6949(6) 0.8347(3) 0.9200(3) 0.0368(14) Uani d . 1 C
H33A 0.6111 0.8441 0.9408 0.055 Uiso calc R 1 H
H33B 0.6831 0.8445 0.8793 0.055 Uiso calc R 1 H
H33C 0.7694 0.8593 0.9357 0.055 Uiso calc R 1 H
C34 0.8622(6) 0.7499(3) 0.8909(3) 0.0406(16) Uani d . 1 C
H34A 0.9376 0.7744 0.9061 0.061 Uiso calc R 1 H
H34B 0.8471 0.7608 0.8506 0.061 Uiso calc R 1 H
H34C 0.8843 0.7061 0.8938 0.061 Uiso calc R 1 H
C35 0.5409(6) 0.5474(3) 0.8833(3) 0.0305(13) Uani d . 1 C
H35A 0.6133 0.5348 0.9103 0.037 Uiso calc R 1 H
H35B 0.4564 0.5255 0.8936 0.037 Uiso calc R 1 H
C36 0.5785(6) 0.4670(3) 0.8099(2) 0.0287(13) Uani d . 1 C
H36A 0.4921 0.4482 0.8226 0.034 Uiso calc R 1 H
H36B 0.6544 0.4455 0.8291 0.034 Uiso calc R 1 H
N1 0.7241(5) 0.6128(2) 0.7176(2) 0.0305(10) Uani d . 1 N
H1A 0.6360 0.6173 0.7297 0.037 Uiso calc R 1 H
H1B 0.7342 0.5730 0.7048 0.037 Uiso calc R 1 H
C37 0.7489(6) 0.6569(2) 0.6669(2) 0.0296(12) Uani d . 1 C
H37 0.8420 0.6487 0.6516 0.035 Uiso calc R 1 H
C38 0.6448(6) 0.6425(3) 0.6182(3) 0.0344(15) Uani d . 1 C
H38A 0.5525 0.6480 0.6328 0.041 Uiso calc R 1 H
H38B 0.6567 0.5999 0.6053 0.041 Uiso calc R 1 H
H38C 0.6600 0.6705 0.5859 0.041 Uiso calc R 1 H
C39 0.8171(6) 0.6226(3) 0.7681(3) 0.0407(16) Uani d . 1 C
H39A 0.9108 0.6262 0.7545 0.061 Uiso calc R 1 H
H39B 0.8098 0.5875 0.7943 0.061 Uiso calc R 1 H
H39C 0.7911 0.6604 0.7882 0.061 Uiso calc R 1 H
C40 0.7427(5) 0.7246(2) 0.6861(2) 0.0234(11) Uani d . 1 C
C41 0.8540(5) 0.7639(3) 0.6729(2) 0.0269(12) Uani d . 1 C
H41 0.9307 0.7480 0.6532 0.032 Uiso calc R 1 H
C42 0.8499(6) 0.8275(3) 0.6892(3) 0.0360(14) Uani d . 1 C
H42 0.9226 0.8540 0.6791 0.043 Uiso calc R 1 H
C43 0.7383(6) 0.8509(2) 0.7204(2) 0.0342(13) Uani d . 1 C
H43 0.7370 0.8926 0.7325 0.041 Uiso calc R 1 H
C44 0.6294(6) 0.8116(2) 0.7334(3) 0.0336(14) Uani d . 1 C
H44 0.5536 0.8274 0.7537 0.040 Uiso calc R 1 H
C45 0.6304(5) 0.7491(3) 0.7170(3) 0.0291(13) Uani d . 1 C
H45 0.5560 0.7233 0.7265 0.035 Uiso calc R 1 H
C46 0.0711(7) 0.5242(3) 0.9009(3) 0.0426(16) Uani d . 1 C
H46 0.1105 0.5454 0.8666 0.051 Uiso calc R 1 H
Cl1 -0.0905(3) 0.49365(17) 0.88148(16) 0.1219(14) Uani d . 1 Cl
Cl2 0.0520(4) 0.57911(13) 0.95616(12) 0.1363(14) Uani d . 1 Cl
Cl3 0.1795(2) 0.46306(10) 0.92023(10) 0.0676(6) Uani d . 1 Cl

loop_
_atom_site_aniso_label
_atom_site_aniso_U_11
_atom_site_aniso_U_22
_atom_site_aniso_U_33
_atom_site_aniso_U_12
_atom_site_aniso_U_13
_atom_site_aniso_U_23
U 0.02195(8) 0.02348(8) 0.02359(9) -0.00157(7) 0.00174(7) 0.00063(9)
O1 0.0275(19) 0.0228(18) 0.031(2) 0.0011(14) 0.0068(16) 0.0008(16)
O2 0.033(2) 0.0210(18) 0.029(2) 0.0054(15) -0.0062(16) -0.0030(16)
O3 0.026(2) 0.027(2) 0.028(2) 0.0000(16) -0.0003(15) 0.0031(16)
O4 0.032(2) 0.0325(18) 0.0235(19) 0.0079(16) -0.0027(17) -0.0015(14)
O5 0.028(2) 0.031(2) 0.0218(19) -0.0028(15) 0.0012(15) 0.0015(14)
O6 0.045(2) 0.025(2) 0.023(2) -0.0010(17) 0.0054(17) -0.0015(16)
O7 0.0274(18) 0.0277(19) 0.029(2) 0.0009(14) 0.0009(16) -0.0011(17)
O8 0.0220(18) 0.0200(17) 0.026(2) 0.0025(14) -0.0017(14) 0.0005(15)
C1 0.026(2) 0.019(2) 0.027(3) -0.0002(17) 0.004(2) 0.002(3)
C2 0.030(3) 0.017(3) 0.031(3) 0.000(2) 0.007(2) -0.001(2)
C3 0.029(3) 0.022(3) 0.026(3) 0.001(2) -0.002(2) -0.004(2)
C4 0.032(3) 0.019(3) 0.028(3) 0.000(2) 0.003(2) -0.007(2)
C5 0.027(3) 0.014(2) 0.035(3) -0.001(2) 0.002(2) -0.001(2)
C6 0.025(3) 0.015(2) 0.041(3) 0.003(2) 0.001(2) 0.000(2)
C7 0.029(3) 0.015(3) 0.046(4) -0.004(2) 0.002(2) -0.002(2)
C8 0.033(3) 0.043(4) 0.032(4) 0.007(3) -0.001(2) -0.002(3)
C9 0.034(4) 0.050(4) 0.073(6) -0.003(3) 0.015(4) -0.004(4)
C10 0.033(3) 0.033(3) 0.040(3) 0.006(3) -0.003(2) -0.005(3)
C11 0.033(3) 0.022(3) 0.038(4) -0.001(2) 0.002(2) -0.004(2)
C12 0.032(3) 0.027(3) 0.026(3) -0.001(3) -0.003(2) 0.000(2)
C13 0.021(3) 0.022(2) 0.024(3) -0.002(2) -0.007(2) -0.0025(19)
C14 0.020(3) 0.025(3) 0.026(3) 0.000(2) -0.004(2) 0.003(2)
C15 0.026(3) 0.028(3) 0.024(3) 0.002(3) 0.000(2) -0.002(2)
C16 0.033(3) 0.022(3) 0.027(3) 0.001(2) -0.005(2) -0.002(2)
C17 0.021(3) 0.031(3) 0.023(3) -0.001(2) -0.006(2) 0.001(2)
C18 0.020(3) 0.027(3) 0.019(3) 0.002(2) 0.000(2) -0.002(2)
C19 0.031(3) 0.029(3) 0.027(3) -0.004(2) 0.000(2) 0.004(2)
C20 0.044(4) 0.047(4) 0.035(4) -0.017(3) -0.005(3) 0.003(3)
C21 0.035(3) 0.032(3) 0.032(4) -0.004(3) -0.001(2) 0.004(3)
C22 0.062(4) 0.030(3) 0.030(4) 0.002(3) -0.001(3) 0.012(3)
C23 0.025(3) 0.032(3) 0.028(3) 0.008(2) -0.002(2) -0.005(2)
C24 0.036(4) 0.031(3) 0.022(3) 0.003(3) -0.001(2) -0.005(2)
C25 0.027(3) 0.031(3) 0.019(3) 0.006(2) 0.001(2) -0.004(2)
C26 0.028(3) 0.027(3) 0.015(3) -0.002(2) 0.004(2) -0.003(2)
C27 0.028(3) 0.028(3) 0.017(3) -0.004(2) -0.002(2) 0.005(2)
C28 0.034(3) 0.030(3) 0.021(3) -0.004(2) -0.001(2) 0.005(2)
C29 0.026(3) 0.031(3) 0.018(3) -0.004(2) 0.003(2) 0.001(2)
C30 0.033(3) 0.029(3) 0.027(3) 0.003(2) 0.002(2) -0.001(2)
C31 0.031(3) 0.030(3) 0.034(3) -0.005(3) -0.007(3) 0.002(2)
C32 0.054(4) 0.044(4) 0.040(3) -0.015(3) -0.013(3) 0.003(3)
C33 0.038(4) 0.034(3) 0.039(4) -0.004(3) -0.006(3) -0.002(3)
C34 0.030(3) 0.037(4) 0.055(5) -0.005(3) 0.002(3) -0.006(3)
C35 0.037(3) 0.022(3) 0.032(4) -0.003(2) -0.001(3) 0.005(2)
C36 0.034(3) 0.024(3) 0.027(3) 0.001(2) 0.001(2) 0.006(2)
N1 0.026(2) 0.023(2) 0.043(3) 0.001(2) 0.005(2) 0.0066(18)
C37 0.026(3) 0.027(3) 0.035(3) 0.002(2) 0.009(2) 0.003(2)
C38 0.037(4) 0.036(4) 0.031(4) -0.009(3) 0.006(3) -0.002(3)
C39 0.029(3) 0.047(4) 0.046(4) 0.002(3) -0.003(3) 0.017(3)
C40 0.022(3) 0.025(3) 0.023(3) 0.002(2) -0.003(2) 0.003(2)
C41 0.029(3) 0.025(3) 0.027(3) 0.005(2) -0.002(2) -0.001(2)
C42 0.036(4) 0.028(3) 0.043(4) -0.007(3) -0.010(3) 0.002(3)
C43 0.042(4) 0.021(3) 0.039(3) 0.005(3) -0.008(3) -0.007(2)
C44 0.035(3) 0.031(3) 0.034(4) 0.011(2) 0.000(2) -0.007(3)
C45 0.024(3) 0.026(3) 0.037(4) 0.001(2) 0.004(2) 0.002(2)
C46 0.049(4) 0.045(4) 0.034(4) 0.002(3) 0.005(3) 0.003(3)
Cl1 0.0419(13) 0.150(3) 0.174(3) -0.0300(16) -0.0248(15) 0.088(2)
Cl2 0.286(4) 0.0694(18) 0.0534(16) 0.029(2) 0.036(2) -0.0101(14)
Cl3 0.0557(11) 0.0666(12) 0.0804(15) 0.0139(10) 0.0060(10) 0.0290(11)

loop_
_atom_type_symbol
_atom_type_description
_atom_type_scat_dispersion_real
_atom_type_scat_dispersion_imag
_atom_type_scat_source
C C 0.0033 0.0016 'International Tables Vol C Tables 4.2.6.8 and 6.1.1.4'
H H 0.0000 0.0000 'International Tables Vol C Tables 4.2.6.8 and 6.1.1.4'
N N 0.0061 0.0033 'International Tables Vol C Tables 4.2.6.8 and 6.1.1.4'
O O 0.0106 0.0060 'International Tables Vol C Tables 4.2.6.8 and 6.1.1.4'
U U -9.6767 9.6646 'International Tables Vol C Tables 4.2.6.8 and 6.1.1.4'
Cl Cl 0.1484 0.1585 'International Tables Vol C Tables 4.2.6.8 and 6.1.1.4'

loop_
_geom_angle_atom_site_label_1
_geom_angle_atom_site_label_2
_geom_angle_atom_site_label_3
_geom_angle
_geom_angle_publ_flag
O1 U O2 68.60(12) y
O2 U O3 67.48(12) y
O1 U O3 128.72(14) y
O3 U O4 66.46(12) y
O4 U O5 68.89(11) y
O3 U O5 126.69(13) y
O5 U O1 102.69(13) y
O7 U O8 175.44(16) y
O1 U O7 86.83(14) y
O1 U O8 90.60(13) y
O2 U O7 109.17(14) y
O2 U O8 73.29(13) y
O3 U O7 83.68(15) y
O3 U O8 100.86(14) y
O4 U O7 111.00(13) y
O4 U O8 70.82(13) y
O5 U O7 86.40(15) y
O5 U O8 90.48(14) y
O1 U O4 159.05(11) ?
O2 U O4 113.04(10) ?
O5 U O2 161.07(12) ?
O7 U C14 107.27(15) ?
O8 U C14 77.27(14) ?
O1 U C14 128.21(14) ?
O5 U C14 127.16(13) ?
O3 U C14 23.60(13) ?
O2 U C14 59.65(12) ?
O4 U C14 58.47(12) ?
C2 O1 U 124.6(3) ?
C12 O2 C11 114.3(4) ?
C12 O2 U 120.2(3) ?
C11 O2 U 118.8(3) ?
C14 O3 U 114.5(3) ?
C24 O4 C23 113.3(4) ?
C24 O4 U 116.5(3) ?
C23 O4 U 120.3(3) ?
C26 O5 U 124.6(3) ?
C36 O6 C35 114.2(4) ?
C2 C1 C6 120.4(5) ?
C2 C1 C36 117.8(4) ?
C6 C1 C36 121.6(5) ?
O1 C2 C1 121.8(5) ?
O1 C2 C3 119.8(5) ?
C1 C2 C3 118.4(5) ?
C4 C3 C2 120.1(5) ?
C4 C3 C11 121.3(5) ?
C2 C3 C11 118.6(5) ?
C3 C4 C5 122.1(5) ?
C3 C4 H4 119.0 ?
C5 C4 H4 119.0 ?
C6 C5 C4 117.2(5) ?
C6 C5 C7 122.5(5) ?
C4 C5 C7 120.2(5) ?
C5 C6 C1 121.8(5) ?
C5 C6 H6 119.1 ?
C1 C6 H6 119.1 ?
C5 C7 C8 111.0(4) ?
C5 C7 C10 112.8(5) ?
C8 C7 C10 108.2(5) ?
C5 C7 C9 109.7(5) ?
C8 C7 C9 108.1(6) ?
C10 C7 C9 106.8(5) ?
C7 C8 H8A 109.5 ?
C7 C8 H8B 109.5 ?
H8A C8 H8B 109.5 ?
C7 C8 H8C 109.5 ?
H8A C8 H8C 109.5 ?
H8B C8 H8C 109.5 ?
C7 C9 H9A 109.5 ?
C7 C9 H9B 109.5 ?
H9A C9 H9B 109.5 ?
C7 C9 H9C 109.5 ?
H9A C9 H9C 109.5 ?
H9B C9 H9C 109.5 ?
C7 C10 H10A 109.5 ?
C7 C10 H10B 109.5 ?
H10A C10 H10B 109.5 ?
C7 C10 H10C 109.5 ?
H10A C10 H10C 109.5 ?
H10B C10 H10C 109.5 ?
O2 C11 C3 107.7(4) ?
O2 C11 H11A 110.2 ?
C3 C11 H11A 110.2 ?
O2 C11 H11B 110.2 ?
C3 C11 H11B 110.2 ?
H11A C11 H11B 108.5 ?
O2 C12 C13 108.2(4) ?
O2 C12 H12A 110.1 ?
C13 C12 H12A 110.1 ?
O2 C12 H12B 110.1 ?
C13 C12 H12B 110.1 ?
H12A C12 H12B 108.4 ?
C18 C13 C14 119.7(4) ?
C18 C13 C12 122.3(5) ?
C14 C13 C12 117.8(4) ?
O3 C14 C13 119.8(4) ?
O3 C14 C15 121.0(5) ?
C13 C14 C15 119.0(5) ?
O3 C14 U 41.9(2) ?
C13 C14 U 109.8(3) ?
C15 C14 U 111.6(3) ?
C16 C15 C14 119.3(5) ?
C16 C15 C23 123.5(5) ?
C14 C15 C23 117.1(5) ?
C15 C16 C17 122.5(5) ?
C15 C16 H16 118.8 ?
C17 C16 H16 118.8 ?
C16 C17 C18 117.1(5) ?
C16 C17 C19 120.0(5) ?
C18 C17 C19 122.8(5) ?
C13 C18 C17 122.0(5) ?
C13 C18 H18 119.0 ?
C17 C18 H18 119.0 ?
C20 C19 C22 109.5(5) ?
C20 C19 C17 110.1(5) ?
C22 C19 C17 109.2(5) ?
C20 C19 C21 108.6(5) ?
C22 C19 C21 108.1(5) ?
C17 C19 C21 111.3(4) ?
C19 C20 H20A 109.5 ?
C19 C20 H20B 109.5 ?
H20A C20 H20B 109.5 ?
C19 C20 H20C 109.5 ?
H20A C20 H20C 109.5 ?
H20B C20 H20C 109.5 ?
C19 C21 H21A 109.5 ?
C19 C21 H21B 109.5 ?
H21A C21 H21B 109.5 ?
C19 C21 H21C 109.5 ?
H21A C21 H21C 109.5 ?
H21B C21 H21C 109.5 ?
C19 C22 H22A 109.5 ?
C19 C22 H22B 109.5 ?
H22A C22 H22B 109.5 ?
C19 C22 H22C 109.5 ?
H22A C22 H22C 109.5 ?
H22B C22 H22C 109.5 ?
O4 C23 C15 107.1(4) ?
O4 C23 H23A 110.3 ?
C15 C23 H23A 110.3 ?
O4 C23 H23B 110.3 ?
C15 C23 H23B 110.3 ?
H23A C23 H23B 108.5 ?
O4 C24 C25 107.5(4) ?
O4 C24 H24A 110.2 ?
C25 C24 H24A 110.2 ?
O4 C24 H24B 110.2 ?
C25 C24 H24B 110.2 ?
H24A C24 H24B 108.5 ?
C30 C25 C26 119.2(5) ?
C30 C25 C24 121.6(5) ?
C26 C25 C24 119.0(5) ?
O5 C26 C27 121.3(5) ?
O5 C26 C25 119.7(5) ?
C27 C26 C25 118.9(5) ?
C28 C27 C26 119.6(5) ?
C28 C27 C35 121.3(5) ?
C26 C27 C35 118.9(5) ?
C27 C28 C29 122.6(5) ?
C27 C28 H28 118.7 ?
C29 C28 H28 118.7 ?
C30 C29 C28 116.4(5) ?
C30 C29 C31 123.2(5) ?
C28 C29 C31 120.4(5) ?
C29 C30 C25 123.3(5) ?
C29 C30 H30 118.4 ?
C25 C30 H30 118.4 ?
C32 C31 C29 110.2(5) ?
C32 C31 C34 109.4(5) ?
C29 C31 C34 109.7(4) ?
C32 C31 C33 107.6(5) ?
C29 C31 C33 111.8(5) ?
C34 C31 C33 108.1(5) ?
C31 C32 H32A 109.5 ?
C31 C32 H32B 109.5 ?
H32A C32 H32B 109.5 ?
C31 C32 H32C 109.5 ?
H32A C32 H32C 109.5 ?
H32B C32 H32C 109.5 ?
C31 C33 H33A 109.5 ?
C31 C33 H33B 109.5 ?
H33A C33 H33B 109.5 ?
C31 C33 H33C 109.5 ?
H33A C33 H33C 109.5 ?
H33B C33 H33C 109.5 ?
C31 C34 H34A 109.5 ?
C31 C34 H34B 109.5 ?
H34A C34 H34B 109.5 ?
C31 C34 H34C 109.5 ?
H34A C34 H34C 109.5 ?
H34B C34 H34C 109.5 ?
O6 C35 C27 106.6(5) ?
O6 C35 H35A 110.4 ?
C27 C35 H35A 110.4 ?
O6 C35 H35B 110.4 ?
C27 C35 H35B 110.4 ?
H35A C35 H35B 108.6 ?
O6 C36 C1 106.3(4) ?
O6 C36 H36A 110.5 ?
C1 C36 H36A 110.5 ?
O6 C36 H36B 110.5 ?
C1 C36 H36B 110.5 ?
H36A C36 H36B 108.7 ?
C39 N1 C37 114.5(4) ?
C39 N1 H1A 108.6 ?
C37 N1 H1A 108.6 ?
C39 N1 H1B 108.6 ?
C37 N1 H1B 108.6 ?
H1A N1 H1B 107.6 ?
C40 C37 N1 111.4(4) ?
C40 C37 C38 112.1(5) ?
N1 C37 C38 109.2(4) ?
C40 C37 H37 108.0 ?
N1 C37 H37 108.0 ?
C38 C37 H37 108.0 ?
C37 C38 H38A 109.5 ?
C37 C38 H38B 109.5 ?
H38A C38 H38B 109.5 ?
C37 C38 H38C 109.5 ?
H38A C38 H38C 109.5 ?
H38B C38 H38C 109.5 ?
N1 C39 H39A 109.5 ?
N1 C39 H39B 109.5 ?
H39A C39 H39B 109.5 ?
N1 C39 H39C 109.5 ?
H39A C39 H39C 109.5 ?
H39B C39 H39C 109.5 ?
C45 C40 C41 119.0(5) ?
C45 C40 C37 122.4(5) ?
C41 C40 C37 118.6(5) ?
C40 C41 C42 119.9(5) ?
C40 C41 H41 120.1 ?
C42 C41 H41 120.1 ?
C43 C42 C41 120.3(6) ?
C43 C42 H42 119.8 ?
C41 C42 H42 119.8 ?
C44 C43 C42 119.2(5) ?
C44 C43 H43 120.4 ?
C42 C43 H43 120.4 ?
C43 C44 C45 121.4(5) ?
C43 C44 H44 119.3 ?
C45 C44 H44 119.3 ?
C44 C45 C40 120.2(5) ?
C44 C45 H45 119.9 ?
C40 C45 H45 119.9 ?
Cl3 C46 Cl2 112.8(4) ?
Cl3 C46 Cl1 109.0(4) ?
Cl2 C46 Cl1 110.0(4) ?
Cl3 C46 H46 108.3 ?
Cl2 C46 H46 108.3 ?
Cl1 C46 H46 108.3 ?

loop_
_geom_bond_atom_site_label_1
_geom_bond_atom_site_label_2
_geom_bond_distance
_geom_bond_publ_flag
U O1 2.224(3) y
U O2 2.778(4) y
U O3 2.237(4) y
U O4 2.833(3) y
U O5 2.224(4) y
U O7 1.791(3) y
U O8 1.795(3) y
U C14 3.049(5) ?
O1 C2 1.331(6) ?
O2 C12 1.457(6) ?
O2 C11 1.459(6) ?
O3 C14 1.342(6) ?
O4 C24 1.450(6) ?
O4 C23 1.452(6) ?
O5 C26 1.340(6) ?
O6 C36 1.438(6) ?
O6 C35 1.448(7) ?
C1 C2 1.395(7) ?
C1 C6 1.406(7) ?
C1 C36 1.515(8) ?
C2 C3 1.403(8) ?
C3 C4 1.396(7) ?
C3 C11 1.511(8) ?
C4 C5 1.399(7) ?
C4 H4 0.9300 ?
C5 C6 1.386(7) ?
C5 C7 1.532(7) ?
C6 H6 0.9300 ?
C7 C8 1.534(8) ?
C7 C10 1.538(8) ?
C7 C9 1.541(9) ?
C8 H8A 0.9600 ?
C8 H8B 0.9600 ?
C8 H8C 0.9600 ?
C9 H9A 0.9600 ?
C9 H9B 0.9600 ?
C9 H9C 0.9600 ?
C10 H10A 0.9600 ?
C10 H10B 0.9600 ?
C10 H10C 0.9600 ?
C11 H11A 0.9700 ?
C11 H11B 0.9700 ?
C12 C13 1.501(6) ?
C12 H12A 0.9700 ?
C12 H12B 0.9700 ?
C13 C18 1.381(7) ?
C13 C14 1.400(7) ?
C14 C15 1.405(7) ?
C15 C16 1.383(7) ?
C15 C23 1.503(7) ?
C16 C17 1.390(7) ?
C16 H16 0.9300 ?
C17 C18 1.397(7) ?
C17 C19 1.543(7) ?
C18 H18 0.9300 ?
C19 C20 1.529(8) ?
C19 C22 1.540(8) ?
C19 C21 1.553(8) ?
C20 H20A 0.9600 ?
C20 H20B 0.9600 ?
C20 H20C 0.9600 ?
C21 H21A 0.9600 ?
C21 H21B 0.9600 ?
C21 H21C 0.9600 ?
C22 H22A 0.9600 ?
C22 H22B 0.9600 ?
C22 H22C 0.9600 ?
C23 H23A 0.9700 ?
C23 H23B 0.9700 ?
C24 C25 1.500(8) ?
C24 H24A 0.9700 ?
C24 H24B 0.9700 ?
C25 C30 1.393(8) ?
C25 C26 1.409(7) ?
C26 C27 1.407(8) ?
C27 C28 1.393(8) ?
C27 C35 1.487(7) ?
C28 C29 1.400(8) ?
C28 H28 0.9300 ?
C29 C30 1.389(7) ?
C29 C31 1.536(7) ?
C30 H30 0.9300 ?
C31 C32 1.529(8) ?
C31 C34 1.552(8) ?
C31 C33 1.552(7) ?
C32 H32A 0.9600 ?
C32 H32B 0.9600 ?
C32 H32C 0.9600 ?
C33 H33A 0.9600 ?
C33 H33B 0.9600 ?
C33 H33C 0.9600 ?
C34 H34A 0.9600 ?
C34 H34B 0.9600 ?
C34 H34C 0.9600 ?
C35 H35A 0.9700 ?
C35 H35B 0.9700 ?
C36 H36A 0.9700 ?
C36 H36B 0.9700 ?
N1 C39 1.477(7) ?
N1 C37 1.509(6) ?
N1 H1A 0.9000 ?
N1 H1B 0.9000 ?
C37 C40 1.509(7) ?
C37 C38 1.531(8) ?
C37 H37 0.9800 ?
C38 H38A 0.9600 ?
C38 H38B 0.9600 ?
C38 H38C 0.9600 ?
C39 H39A 0.9600 ?
C39 H39B 0.9600 ?
C39 H39C 0.9600 ?
C40 C45 1.395(7) ?
C40 C41 1.395(7) ?
C41 C42 1.404(8) ?
C41 H41 0.9300 ?
C42 C43 1.386(8) ?
C42 H42 0.9300 ?
C43 C44 1.376(8) ?
C43 H43 0.9300 ?
C44 C45 1.382(7) ?
C44 H44 0.9300 ?
C45 H45 0.9300 ?
C46 Cl3 1.728(7) ?
C46 Cl2 1.730(7) ?
C46 Cl1 1.749(7) ?
C46 H46 0.9800 ?

loop_
_geom_hbond_atom_site_label_D
_geom_hbond_atom_site_label_H
_geom_hbond_atom_site_label_A
_geom_hbond_distance_DH
_geom_hbond_distance_HA
_geom_hbond_distance_DA
_geom_hbond_angle_DHA
N1 H1A O8 0.90 1.91 2.781(6) 161
N1 H1B Cg 0.90 2.68 3.460(4) 146
C46 H46 O5 0.98 2.31 3.132(7) 141
C46 H46 O7 0.98 2.36 3.208(8) 145
